data_1512668
loop_
_publ_author_name
'Malinka Stoyanova'
'Rositsa Nikolova'
'Boris Shivachev'
'Vladimir Dimitrov'

_publ_section_title
;
 Highly efficient synthesis of chiral aminoalcohols with camphane skeleton
;
_journal_name_full 'Tetrahedron: Asymmetry'
_journal_page_first 1426
_journal_paper_doi 10.1016/j.tetasy.2013.08.015
_journal_volume 24
_journal_year 2013
_chemical_absolute_configuration rmad
_chemical_formula_moiety 'C11 H16 O2'
_chemical_formula_sum 'C11 H16 O2'
_chemical_formula_weight 180.24
_chemical_name_systematic
;
 ?
;
_space_group_crystal_system monoclinic
_space_group_IT_number 4
_space_group_name_Hall 'P 2yb'
_space_group_name_H-M_alt 'P 1 21 1'
_symmetry_space_group_name_Hall 'P 2yb'
_symmetry_space_group_name_H-M 'P 1 21 1'
_atom_sites_solution_hydrogens geom
_atom_sites_solution_primary direct
_atom_sites_solution_secondary difmap
_audit_creation_date 2012-11-28T15:40:41-00:00
_audit_creation_method 'WinGX routine CIF_UPDATE'
_cell_angle_alpha 90
_cell_angle_beta 91.513(4)
_cell_angle_gamma 90
_cell_formula_units_Z 4
_cell_length_a 11.8224(6)
_cell_length_b 6.9276(3)
_cell_length_c 12.0972(5)
_cell_measurement_reflns_used 3760
_cell_measurement_temperature 290(2)
_cell_measurement_theta_max 62.455
_cell_measurement_theta_min 3.652
_cell_volume 990.43(8)
_computing_cell_refinement
;
        CrysAlisPro, Oxford Diffraction Ltd.,
        Version 1.171.34.44 (release 25-10-2010 CrysAlis171 .NET)
        (compiled Oct 25 2010,18:11:34)
;
_computing_data_collection
;
        CrysAlisPro, Oxford Diffraction Ltd.,
        Version 1.171.34.44 (release 25-10-2010 CrysAlis171 .NET)
        (compiled Oct 25 2010,18:11:34)
;
_computing_data_reduction
;
        CrysAlisPro, Oxford Diffraction Ltd.,
        Version 1.171.34.44 (release 25-10-2010 CrysAlis171 .NET)
        (compiled Oct 25 2010,18:11:34)
;
_computing_molecular_graphics
;
O. V. Dolomanov, L. J. Bourhis, R. J. Gildea, J. A. K. Howard and H. Puschmann,
OLEX2: a complete structure solution, refinement and analysis program.
        J. Appl. Cryst. (2009). 42, 339-341.
;
_computing_publication_material
;
O. V. Dolomanov, L. J. Bourhis, R. J. Gildea, J. A. K. Howard and H. Puschmann,
OLEX2: a complete structure solution, refinement and analysis program.
        J. Appl. Cryst. (2009). 42, 339-341.
;
_computing_structure_refinement 'SHELXL-97 (Sheldrick, 1997)'
_computing_structure_solution 'SHELXS-97 (Sheldrick, 1990)'
_diffrn_ambient_temperature 290(2)
_diffrn_detector_area_resol_mean 10.3974
_diffrn_measured_fraction_theta_full 0.981
_diffrn_measured_fraction_theta_max 0.981
_diffrn_measurement_device_type 'SuperNova, Dual, Cu at zero, Atlas'
_diffrn_measurement_method '\w scans'
_diffrn_orient_matrix_UB_11 0.1068811
_diffrn_orient_matrix_UB_12 0.0158947
_diffrn_orient_matrix_UB_13 0.0751408
_diffrn_orient_matrix_UB_21 0.074583
_diffrn_orient_matrix_UB_22 -0.0369811
_diffrn_orient_matrix_UB_23 -0.1004422
_diffrn_orient_matrix_UB_31 0.0049462
_diffrn_orient_matrix_UB_32 0.2186058
_diffrn_orient_matrix_UB_33 -0.0221492
_diffrn_radiation_monochromator mirror
_diffrn_radiation_type CuK\a
_diffrn_radiation_wavelength 1.54184
_diffrn_reflns_av_R_equivalents 0.0709
_diffrn_reflns_av_unetI/netI 0.0667
_diffrn_reflns_limit_h_max 13
_diffrn_reflns_limit_h_min -12
_diffrn_reflns_limit_k_max 7
_diffrn_reflns_limit_k_min -7
_diffrn_reflns_limit_l_max 13
_diffrn_reflns_limit_l_min -13
_diffrn_reflns_number 5186
_diffrn_reflns_theta_full 62.55
_diffrn_reflns_theta_max 62.55
_diffrn_reflns_theta_min 3.66
_diffrn_source 'SuperNova (Cu) X-ray Source'
_exptl_absorpt_coefficient_mu 0.649
_exptl_absorpt_correction_T_max 1
_exptl_absorpt_correction_T_min 0.55627
_exptl_absorpt_correction_type multi-scan
_exptl_absorpt_process_details
;
        CrysAlisPro, Oxford Diffraction Ltd.,
        Version 1.171.34.44 (release 25-10-2010 CrysAlis171 .NET)
        (compiled Oct 25 2010,18:11:34)
        Empirical absorption correction using spherical harmonics,
 implemented in SCALE3 ABSPACK scaling algorithm.
;
_exptl_crystal_colour colorless
_exptl_crystal_density_diffrn 1.209
_exptl_crystal_density_method 'not measured'
_exptl_crystal_description prism
_exptl_crystal_F_000 392
_exptl_crystal_size_max 0.45
_exptl_crystal_size_mid 0.2
_exptl_crystal_size_min 0.2
_refine_diff_density_max 0.337
_refine_diff_density_min -0.359
_refine_diff_density_rms 0.072
_refine_ls_abs_structure_details 'Flack H D (1983), Acta Cryst. A39, 876-881'
_refine_ls_abs_structure_Flack 0.7(5)
_refine_ls_goodness_of_fit_ref 1.087
_refine_ls_hydrogen_treatment constr
_refine_ls_matrix_type full
_refine_ls_number_parameters 241
_refine_ls_number_reflns 2945
_refine_ls_number_restraints 1
_refine_ls_restrained_S_all 1.087
_refine_ls_R_factor_all 0.0887
_refine_ls_R_factor_gt 0.0773
_refine_ls_shift/su_max 0.000
_refine_ls_shift/su_mean 0.000
_refine_ls_structure_factor_coef Fsqd
_refine_ls_weighting_details 'calc w=1/[\s^2^(Fo^2^)+(0.1561P)^2^+0.1596P] where P=(Fo^2^+2Fc^2^)/3'
_refine_ls_weighting_scheme calc
_refine_ls_wR_factor_gt 0.2141
_refine_ls_wR_factor_ref 0.2284
_reflns_number_gt 2511
_reflns_number_total 2945
_reflns_threshold_expression >2sigma(I)
_cod_data_source_file msta25_codeen_deposit_v04.cif
_cod_data_source_block exp_1_msta-25
_cod_database_code 1512668

loop_
_space_group_symop_operation_xyz
'x, y, z'
'-x, y+1/2, -z'

loop_
_atom_site_label
_atom_site_type_symbol
_atom_site_fract_x
_atom_site_fract_y
_atom_site_fract_z
_atom_site_U_iso_or_equiv
_atom_site_adp_type
_atom_site_occupancy
_atom_site_symmetry_multiplicity
_atom_site_calc_flag
_atom_site_refinement_flags
C11 C 0.7677(4) 0.2388(5) 0.6331(4) 0.0269(10) Uani 1 1 d .
C12 C 0.8550(4) 0.3757(6) 0.6919(4) 0.0341(11) Uani 1 1 d .
H12A H 0.8901 0.3136 0.7560 0.041 Uiso 1 1 calc R
H12B H 0.9135 0.4149 0.6418 0.041 Uiso 1 1 calc R
C13 C 0.7822(4) 0.5513(6) 0.7266(4) 0.0423(13) Uani 1 1 d .
H13A H 0.7861 0.5700 0.8061 0.051 Uiso 1 1 calc R
H13B H 0.8066 0.6686 0.6906 0.051 Uiso 1 1 calc R
C14 C 0.6634(4) 0.4944(7) 0.6876(4) 0.0384(11) Uani 1 1 d .
H14 H 0.6104 0.6026 0.6807 0.046 Uiso 1 1 calc R
C15 C 0.6250(4) 0.3321(7) 0.7649(4) 0.0392(12) Uani 1 1 d .
H15A H 0.6409 0.3633 0.8419 0.047 Uiso 1 1 calc R
H15B H 0.5450 0.3045 0.7545 0.047 Uiso 1 1 calc R
C16 C 0.6981(4) 0.1650(6) 0.7260(4) 0.0319(11) Uani 1 1 d .
C17 C 0.6837(4) 0.3857(6) 0.5780(4) 0.0318(11) Uani 1 1 d .
C18 C 0.5772(4) 0.2867(7) 0.5276(4) 0.0384(11) Uani 1 1 d .
H18A H 0.5960 0.2237 0.4599 0.058 Uiso 1 1 calc R
H18B H 0.5197 0.3820 0.5129 0.058 Uiso 1 1 calc R
H18C H 0.5495 0.1930 0.5788 0.058 Uiso 1 1 calc R
C29 C 0.8631(5) 0.1913(8) 0.0125(4) 0.0464(13) Uani 1 1 d .
H29A H 0.8214 0.1197 -0.0429 0.070 Uiso 1 1 calc R
H29B H 0.9425 0.1830 -0.0014 0.070 Uiso 1 1 calc R
H29C H 0.8398 0.3240 0.0102 0.070 Uiso 1 1 calc R
C19 C 0.7348(5) 0.5101(7) 0.4886(4) 0.0418(12) Uani 1 1 d .
H19A H 0.8037 0.5673 0.5165 0.063 Uiso 1 1 calc R
H19B H 0.6823 0.6100 0.4673 0.063 Uiso 1 1 calc R
H19C H 0.7505 0.4314 0.4255 0.063 Uiso 1 1 calc R
C21 C 0.7127(4) 0.0829(6) 0.1487(4) 0.0298(10) Uani 1 1 d .
C22 C 0.6740(4) -0.0674(7) 0.0603(4) 0.0386(12) Uani 1 1 d .
H22A H 0.6103 -0.1423 0.0853 0.046 Uiso 1 1 calc R
H22B H 0.6531 -0.0049 -0.0091 0.046 Uiso 1 1 calc R
C23 C 0.7795(5) -0.1959(7) 0.0475(5) 0.0468(13) Uani 1 1 d .
H23A H 0.7626 -0.3301 0.0631 0.056 Uiso 1 1 calc R
H23B H 0.8090 -0.1860 -0.0263 0.056 Uiso 1 1 calc R
C24 C 0.8629(5) -0.1123(6) 0.1340(4) 0.0415(12) Uani 1 1 d .
H24 H 0.9418 -0.1483 0.1220 0.050 Uiso 1 1 calc R
C25 C 0.8223(4) -0.1651(7) 0.2465(4) 0.0433(13) Uani 1 1 d .
H25A H 0.8784 -0.1348 0.3039 0.052 Uiso 1 1 calc R
H25B H 0.8025 -0.3007 0.2508 0.052 Uiso 1 1 calc R
C26 C 0.7176(4) -0.0350(6) 0.2538(4) 0.0316(10) Uani 1 1 d .
C27 C 0.8405(4) 0.1085(6) 0.1248(4) 0.0343(11) Uani 1 1 d .
C28 C 0.9041(4) 0.2291(7) 0.2126(4) 0.0418(12) Uani 1 1 d .
H28A H 0.8806 0.3614 0.2067 0.063 Uiso 1 1 calc R
H28B H 0.9840 0.2204 0.2012 0.063 Uiso 1 1 calc R
H28C H 0.8876 0.1810 0.2848 0.063 Uiso 1 1 calc R
C110 C 0.8149(4) 0.0820(6) 0.5629(4) 0.0314(10) Uani 1 1 d .
H110 H 0.7589 -0.0067 0.5301 0.038 Uiso 1 1 calc R
C111 C 0.9279(4) 0.0007(7) 0.5824(4) 0.0408(12) Uani 1 1 d .
H11D H 0.9716 0.0468 0.6460 0.049 Uiso 1 1 calc R
H11E H 0.9392 -0.1343 0.5645 0.049 Uiso 1 1 calc R
C210 C 0.6412(4) 0.2613(7) 0.1582(4) 0.0390(12) Uani 1 1 d .
H210 H 0.6603 0.3442 0.2216 0.047 Uiso 1 1 calc R
C211 C 0.5229(4) 0.2678(9) 0.1212(5) 0.0512(14) Uani 1 1 d .
H21D H 0.4896 0.1506 0.0908 0.061 Uiso 1 1 calc R
H21E H 0.4717 0.3480 0.1624 0.061 Uiso 1 1 calc R
O12 O 0.7013(3) 0.0026(5) 0.7661(3) 0.0451(9) Uani 1 1 d .
O111 O 0.9078(3) 0.1321(5) 0.4927(3) 0.0424(9) Uani 1 1 d .
O22 O 0.6514(3) -0.0319(5) 0.3279(3) 0.0426(9) Uani 1 1 d .
O211 O 0.6078(3) 0.3615(5) 0.0594(3) 0.0482(10) Uani 1 1 d .

loop_
_atom_site_aniso_label
_atom_site_aniso_U_11
_atom_site_aniso_U_22
_atom_site_aniso_U_33
_atom_site_aniso_U_23
_atom_site_aniso_U_13
_atom_site_aniso_U_12
C11 0.026(2) 0.0178(19) 0.036(2) -0.0006(16) -0.0169(19) 0.0015(15)
C12 0.035(3) 0.029(2) 0.038(2) -0.0046(19) -0.018(2) -0.0046(19)
C13 0.047(3) 0.030(2) 0.049(3) -0.011(2) -0.019(2) 0.001(2)
C14 0.038(3) 0.027(2) 0.048(3) -0.007(2) -0.017(2) 0.012(2)
C15 0.040(3) 0.039(3) 0.038(2) -0.003(2) -0.007(2) 0.005(2)
C16 0.032(3) 0.028(2) 0.034(2) 0.0010(18) -0.015(2) -0.0049(18)
C17 0.030(2) 0.0200(19) 0.044(2) -0.0012(18) -0.022(2) 0.0052(18)
C18 0.033(3) 0.034(2) 0.047(3) -0.006(2) -0.020(2) 0.006(2)
C29 0.040(3) 0.046(3) 0.053(3) 0.006(2) -0.008(2) -0.003(2)
C19 0.050(3) 0.028(2) 0.046(3) 0.004(2) -0.017(2) 0.006(2)
C21 0.022(2) 0.031(2) 0.035(2) -0.0062(17) -0.0135(18) 0.0061(18)
C22 0.037(3) 0.040(3) 0.039(2) -0.003(2) -0.013(2) -0.010(2)
C23 0.060(4) 0.029(2) 0.052(3) -0.011(2) -0.001(3) 0.004(2)
C24 0.043(3) 0.031(3) 0.049(3) -0.004(2) -0.016(2) 0.010(2)
C25 0.040(3) 0.030(2) 0.058(3) 0.001(2) -0.019(2) 0.006(2)
C26 0.030(2) 0.031(2) 0.033(2) -0.0052(19) -0.011(2) -0.0012(19)
C27 0.028(3) 0.031(2) 0.043(3) -0.007(2) -0.019(2) 0.0004(19)
C28 0.037(3) 0.037(3) 0.050(3) -0.002(2) -0.018(2) -0.014(2)
C110 0.026(2) 0.026(2) 0.042(3) 0.0029(18) -0.0110(19) -0.0039(18)
C111 0.039(3) 0.029(2) 0.054(3) 0.000(2) -0.013(2) 0.005(2)
C210 0.035(3) 0.036(2) 0.045(3) -0.002(2) -0.012(2) 0.011(2)
C211 0.039(3) 0.057(3) 0.057(3) 0.012(3) -0.010(3) 0.017(3)
O12 0.051(2) 0.0293(18) 0.054(2) 0.0110(15) -0.0048(17) -0.0003(15)
O111 0.044(2) 0.0319(16) 0.051(2) 0.0047(15) 0.0002(16) 0.0021(14)
O22 0.041(2) 0.0461(19) 0.0401(18) 0.0011(16) -0.0106(16) 0.0000(17)
O211 0.044(2) 0.0436(18) 0.056(2) 0.0155(17) -0.0136(17) 0.0091(16)

loop_
_geom_angle_atom_site_label_1
_geom_angle_atom_site_label_2
_geom_angle_atom_site_label_3
_geom_angle
C110 C11 C16 113.4(3)
C110 C11 C17 118.3(4)
C16 C11 C17 100.8(4)
C110 C11 C12 116.6(4)
C16 C11 C12 103.6(3)
C17 C11 C12 101.8(3)
C13 C12 C11 103.6(3)
C13 C12 H12A 111.0
C11 C12 H12A 111.0
C13 C12 H12B 111.0
C11 C12 H12B 111.0
H12A C12 H12B 109.0
C14 C13 C12 103.1(3)
C14 C13 H13A 111.1
C12 C13 H13A 111.1
C14 C13 H13B 111.1
C12 C13 H13B 111.1
H13A C13 H13B 109.1
C13 C14 C15 106.6(4)
C13 C14 C17 103.3(4)
C15 C14 C17 102.7(4)
C13 C14 H14 114.3
C15 C14 H14 114.3
C17 C14 H14 114.3
C16 C15 C14 100.8(4)
C16 C15 H15A 111.6
C14 C15 H15A 111.6
C16 C15 H15B 111.6
C14 C15 H15B 111.6
H15A C15 H15B 109.4
O12 C16 C11 126.8(5)
O12 C16 C15 125.8(5)
C11 C16 C15 107.4(4)
C19 C17 C18 107.8(4)
C19 C17 C14 114.0(4)
C18 C17 C14 114.3(4)
C19 C17 C11 114.4(4)
C18 C17 C11 112.5(3)
C14 C17 C11 93.6(3)
C17 C18 H18A 109.5
C17 C18 H18B 109.5
H18A C18 H18B 109.5
C17 C18 H18C 109.5
H18A C18 H18C 109.5
H18B C18 H18C 109.5
C27 C29 H29A 109.5
C27 C29 H29B 109.5
H29A C29 H29B 109.5
C27 C29 H29C 109.5
H29A C29 H29C 109.5
H29B C29 H29C 109.5
C17 C19 H19A 109.5
C17 C19 H19B 109.5
H19A C19 H19B 109.5
C17 C19 H19C 109.5
H19A C19 H19C 109.5
H19B C19 H19C 109.5
C210 C21 C26 112.9(4)
C210 C21 C22 116.6(3)
C26 C21 C22 102.8(3)
C210 C21 C27 118.1(4)
C26 C21 C27 101.6(3)
C22 C21 C27 102.6(4)
C23 C22 C21 103.4(3)
C23 C22 H22A 111.1
C21 C22 H22A 111.1
C23 C22 H22B 111.1
C21 C22 H22B 111.1
H22A C22 H22B 109.0
C24 C23 C22 102.8(4)
C24 C23 H23A 111.2
C22 C23 H23A 111.2
C24 C23 H23B 111.2
C22 C23 H23B 111.2
H23A C23 H23B 109.1
C25 C24 C23 108.2(5)
C25 C24 C27 104.3(4)
C23 C24 C27 102.6(4)
C25 C24 H24 113.6
C23 C24 H24 113.6
C27 C24 H24 113.6
C24 C25 C26 100.8(4)
C24 C25 H25A 111.6
C26 C25 H25A 111.6
C24 C25 H25B 111.6
C26 C25 H25B 111.6
H25A C25 H25B 109.4
O22 C26 C21 127.2(4)
O22 C26 C25 126.4(4)
C21 C26 C25 106.4(4)
C29 C27 C28 108.8(4)
C29 C27 C24 113.9(4)
C28 C27 C24 114.0(4)
C29 C27 C21 114.0(4)
C28 C27 C21 113.2(4)
C24 C27 C21 92.2(4)
C27 C28 H28A 109.5
C27 C28 H28B 109.5
H28A C28 H28B 109.5
C27 C28 H28C 109.5
H28A C28 H28C 109.5
H28B C28 H28C 109.5
O111 C110 C111 58.9(3)
O111 C110 C11 117.3(3)
C111 C110 C11 122.8(4)
O111 C110 H110 115.3
C111 C110 H110 115.3
C11 C110 H110 115.3
O111 C111 C110 60.0(3)
O111 C111 H11D 117.8
C110 C111 H11D 117.8
O111 C111 H11E 117.8
C110 C111 H11E 117.8
H11D C111 H11E 114.9
O211 C210 C211 59.1(3)
O211 C210 C21 118.6(4)
C211 C210 C21 122.6(4)
O211 C210 H210 115.0
C211 C210 H210 115.0
C21 C210 H210 115.0
O211 C211 C210 59.4(3)
O211 C211 H21D 117.8
C210 C211 H21D 117.8
O211 C211 H21E 117.8
C210 C211 H21E 117.8
H21D C211 H21E 115.0
C111 O111 C110 61.1(3)
C211 O211 C210 61.5(3)

loop_
_geom_bond_atom_site_label_1
_geom_bond_atom_site_label_2
_geom_bond_distance
C11 C110 1.496(6)
C11 C16 1.500(7)
C11 C17 1.559(5)
C11 C12 1.559(5)
C12 C13 1.554(6)
C12 H12A 0.9700
C12 H12B 0.9700
C13 C14 1.521(7)
C13 H13A 0.9700
C13 H13B 0.9700
C14 C15 1.538(7)
C14 C17 1.549(7)
C14 H14 0.9800
C15 C16 1.527(7)
C15 H15A 0.9700
C15 H15B 0.9700
C16 O12 1.225(6)
C17 C19 1.521(7)
C17 C18 1.545(6)
C18 H18A 0.9600
C18 H18B 0.9600
C18 H18C 0.9600
C29 C27 1.505(7)
C29 H29A 0.9600
C29 H29B 0.9600
C29 H29C 0.9600
C19 H19A 0.9600
C19 H19B 0.9600
C19 H19C 0.9600
C21 C210 1.503(6)
C21 C26 1.511(6)
C21 C22 1.553(6)
C21 C27 1.556(7)
C22 C23 1.543(7)
C22 H22A 0.9700
C22 H22B 0.9700
C23 C24 1.532(7)
C23 H23A 0.9700
C23 H23B 0.9700
C24 C25 1.500(8)
C24 C27 1.555(6)
C24 H24 0.9800
C25 C26 1.536(7)
C25 H25A 0.9700
C25 H25B 0.9700
C26 O22 1.205(6)
C27 C28 1.533(6)
C28 H28A 0.9600
C28 H28B 0.9600
C28 H28C 0.9600
C110 O111 1.448(6)
C110 C111 1.463(6)
C110 H110 0.9800
C111 O111 1.431(6)
C111 H11D 0.9700
C111 H11E 0.9700
C210 O211 1.428(6)
C210 C211 1.457(7)
C210 H210 0.9800
C211 O211 1.424(7)
C211 H21D 0.9700
C211 H21E 0.9700

loop_
_geom_torsion_atom_site_label_1
_geom_torsion_atom_site_label_2
_geom_torsion_atom_site_label_3
_geom_torsion_atom_site_label_4
_geom_torsion
C110 C11 C12 C13 163.7(4)
C16 C11 C12 C13 -70.9(4)
C17 C11 C12 C13 33.4(5)
C11 C12 C13 C14 1.5(5)
C12 C13 C14 C15 71.4(5)
C12 C13 C14 C17 -36.4(5)
C13 C14 C15 C16 -72.3(4)
C17 C14 C15 C16 36.0(4)
C110 C11 C16 O12 20.7(6)
C17 C11 C16 O12 148.2(4)
C12 C11 C16 O12 -106.7(5)
C110 C11 C16 C15 -161.4(3)
C17 C11 C16 C15 -33.9(4)
C12 C11 C16 C15 71.2(4)
C14 C15 C16 O12 177.0(4)
C14 C15 C16 C11 -0.9(4)
C13 C14 C17 C19 -63.2(5)
C15 C14 C17 C19 -174.0(4)
C13 C14 C17 C18 172.2(4)
C15 C14 C17 C18 61.4(4)
C13 C14 C17 C11 55.5(4)
C15 C14 C17 C11 -55.3(4)
C110 C11 C17 C19 -64.2(5)
C16 C11 C17 C19 171.6(3)
C12 C11 C17 C19 65.1(5)
C110 C11 C17 C18 59.3(6)
C16 C11 C17 C18 -64.9(5)
C12 C11 C17 C18 -171.4(4)
C110 C11 C17 C14 177.4(4)
C16 C11 C17 C14 53.2(4)
C12 C11 C17 C14 -53.3(4)
C210 C21 C22 C23 163.9(4)
C26 C21 C22 C23 -72.1(4)
C27 C21 C22 C23 33.2(4)
C21 C22 C23 C24 3.1(5)
C22 C23 C24 C25 71.3(5)
C22 C23 C24 C27 -38.6(5)
C23 C24 C25 C26 -71.1(4)
C27 C24 C25 C26 37.6(5)
C210 C21 C26 O22 21.2(6)
C22 C21 C26 O22 -105.3(5)
C27 C21 C26 O22 148.7(4)
C210 C21 C26 C25 -160.4(4)
C22 C21 C26 C25 73.1(4)
C27 C21 C26 C25 -32.9(4)
C24 C25 C26 O22 175.9(4)
C24 C25 C26 C21 -2.5(4)
C25 C24 C27 C29 -173.6(4)
C23 C24 C27 C29 -60.9(6)
C25 C24 C27 C28 60.7(5)
C23 C24 C27 C28 173.4(4)
C25 C24 C27 C21 -56.1(4)
C23 C24 C27 C21 56.7(5)
C210 C21 C27 C29 -66.4(5)
C26 C21 C27 C29 169.5(4)
C22 C21 C27 C29 63.4(5)
C210 C21 C27 C28 58.7(5)
C26 C21 C27 C28 -65.4(4)
C22 C21 C27 C28 -171.5(4)
C210 C21 C27 C24 176.1(4)
C26 C21 C27 C24 52.1(4)
C22 C21 C27 C24 -54.1(4)
C16 C11 C110 O111 -162.6(3)
C17 C11 C110 O111 79.7(5)
C12 C11 C110 O111 -42.4(5)
C16 C11 C110 C111 -93.7(5)
C17 C11 C110 C111 148.7(4)
C12 C11 C110 C111 26.6(6)
C11 C110 C111 O111 -104.4(4)
C26 C21 C210 O211 -165.8(4)
C22 C21 C210 O211 -47.1(6)
C27 C21 C210 O211 75.9(5)
C26 C21 C210 C211 -96.0(5)
C22 C21 C210 C211 22.7(7)
C27 C21 C210 C211 145.7(5)
C21 C210 C211 O211 -106.2(5)
C11 C110 O111 C111 113.6(4)
C21 C210 O211 C211 112.9(5)
